data_2008140
loop_
_publ_author_name
'Baolong Li'
'Jianzhong Zou'
'Chunying Duan'
'Yongjiang Liu'
'Xianwen Wei'
'Zheng Xu'

_publ_section_title
\m-[1,1'-(1,2-Ethanediyl)bis(1<i>H</i>-1,2,4-triazole)]-<i>N</i>^4^:<i>N</i>^4'^-bis{bis[1,1,1-trifluoro-3-(2-thenoyl)acetonato-<i>O</i>,<i>O</i>']copper(II)}
_journal_issue 2
_journal_name_full 'Acta Crystallographica Section C'
_journal_page_first 165
_journal_page_last 167
_journal_paper_doi 10.1107/S0108270198011846
_journal_volume 55
_journal_year 1999
_chemical_formula_iupac '[Cu2 (C8 H4 F3 O2 S)4 (C6 H8 N6)]'
_chemical_formula_sum 'C38 H24 Cu2 F12 N6 O8 S4'
_chemical_formula_weight 1175.95
_chemical_name_systematic
;
\m-[1,1'-(1,2-Ethanediyl)bis(1,2,4-1H-triazole)]-N^4^:N^4^'-bis{[1,1,1-
trifluoro-3-(2-thenoyl)acetonato-O,O']copper(II)}
;
_space_group_IT_number 2
_symmetry_cell_setting triclinic
_symmetry_space_group_name_Hall '-P 1'
_symmetry_space_group_name_H-M 'P -1'
_audit_creation_method SHELXL
_cell_angle_alpha 102.01(2)
_cell_angle_beta 97.05(2)
_cell_angle_gamma 104.81(2)
_cell_formula_units_Z 1
_cell_length_a 9.310(2)
_cell_length_b 11.341(4)
_cell_length_c 11.887(3)
_cell_measurement_reflns_used 25
_cell_measurement_temperature 293(2)
_cell_measurement_theta_max 15.32
_cell_measurement_theta_min 4.94
_cell_volume 1166.1(6)
_computing_cell_refinement XSCANS
_computing_data_collection XSCANS
_computing_data_reduction XSCANS
_computing_molecular_graphics SHELXTL
_computing_publication_material SHELXTL
_computing_structure_refinement SHELXTL
_computing_structure_solution 'SHELXTL(Siemens, 1995)'
_diffrn_ambient_temperature 293(2)
_diffrn_measurement_device 'Siemens P4'
_diffrn_measurement_method \w/2\q
_diffrn_radiation_monochromator graphite
_diffrn_radiation_source 'fine-focus sealed tube'
_diffrn_radiation_type MoK\a
_diffrn_radiation_wavelength 0.71073
_diffrn_reflns_av_R_equivalents 0.020
_diffrn_reflns_av_sigmaI/netI 0.035
_diffrn_reflns_limit_h_max 11
_diffrn_reflns_limit_h_min -1
_diffrn_reflns_limit_k_max 12
_diffrn_reflns_limit_k_min -13
_diffrn_reflns_limit_l_max 14
_diffrn_reflns_limit_l_min -14
_diffrn_reflns_number 4885
_diffrn_reflns_theta_max 25
_diffrn_reflns_theta_min 1.78
_diffrn_standards_decay_% 3.42
_diffrn_standards_interval_count 97
_diffrn_standards_number 3
_exptl_absorpt_coefficient_mu 1.195
_exptl_absorpt_correction_T_max 0.650
_exptl_absorpt_correction_T_min 0.612
_exptl_absorpt_correction_type '\y scans (North et al., 1968)'
_exptl_crystal_colour green
_exptl_crystal_density_diffrn 1.674
_exptl_crystal_density_meas ?
_exptl_crystal_description block
_exptl_crystal_F_000 588
_exptl_crystal_size_max 0.43
_exptl_crystal_size_mid 0.38
_exptl_crystal_size_min 0.36
_refine_diff_density_max 0.290
_refine_diff_density_min -0.458
_refine_ls_extinction_coef 0.0011(11)
_refine_ls_extinction_method 'SHELXTL (Siemens, 1995)'
_refine_ls_goodness_of_fit_all 1.013
_refine_ls_goodness_of_fit_obs 1.022
_refine_ls_hydrogen_treatment 'H atoms riding'
_refine_ls_matrix_type full
_refine_ls_number_parameters 373
_refine_ls_number_reflns 4061
_refine_ls_number_restraints 24
_refine_ls_restrained_S_all 1.035
_refine_ls_restrained_S_obs 1.020
_refine_ls_R_factor_all 0.051
_refine_ls_R_factor_obs 0.038
_refine_ls_shift/esd_max '< 0.001'
_refine_ls_shift/esd_mean 0.000
_refine_ls_structure_factor_coef Fsqd
_refine_ls_weighting_details 'w = 1/[\s^2^(Fo^2^)+(0.08P)^2^+0.13P] where P=(Fo^2^+2Fc^2^)/3'
_refine_ls_weighting_scheme calc
_refine_ls_wR_factor_all 0.123
_refine_ls_wR_factor_obs 0.109
_reflns_number_observed 3307
_reflns_number_total 4065
_reflns_observed_criterion I>2\s(I)
_cod_data_source_file da1029.cif
_cod_data_source_block xz001
_cod_depositor_comments
;
The following automatic conversions were performed:

'_exptl_crystal_density_meas' value 'not measured' was changed to '?'
- the value is perceived as not measured.

Automatic conversion script
Id: cif_fix_values 3008 2015-01-20 13:52:24Z robertas 

The following automatic conversions were performed:

'_refine_ls_weighting_scheme' value 'calc w =
1/[\s^2^(Fo^2^)+(0.08P)^2^+0.13P] where P=(Fo^2^+2Fc^2^)/3' was
changed to 'calc'. New tag '_refine_ls_weighting_details' was
created. The value of the new tag was set to 'w =
1/[\s^2^(Fo^2^)+(0.08P)^2^+0.13P] where P=(Fo^2^+2Fc^2^)/3'.

Automatic conversion script
Id: cif_fix_values 3143 2015-03-26 13:38:13Z robertas 
;
_cod_original_cell_volume 1166.2(5)
_cod_database_code 2008140

loop_
_symmetry_equiv_pos_as_xyz
'x, y, z'
'-x, -y, -z'

loop_
_atom_site_aniso_label
_atom_site_aniso_U_11
_atom_site_aniso_U_22
_atom_site_aniso_U_33
_atom_site_aniso_U_12
_atom_site_aniso_U_13
_atom_site_aniso_U_23
Cu1 0.0421(2) 0.0405(2) 0.0491(2) 0.00966(15) 0.0097(2) 0.00209(15)
S1 0.0786(7) 0.0574(6) 0.1254(10) 0.0070(5) 0.0159(7) 0.0160(6)
S2 0.0648(6) 0.0658(6) 0.0849(7) 0.0040(5) 0.0175(5) 0.0200(5)
O1 0.0476(12) 0.0529(12) 0.0572(13) 0.0078(10) 0.0139(10) 0.0029(10)
O2 0.0567(13) 0.0424(11) 0.0594(14) 0.0100(10) 0.0139(10) -0.0010(9)
O3 0.0485(12) 0.0456(11) 0.0593(13) 0.0042(9) 0.0073(10) 0.0021(9)
O4 0.0538(13) 0.0447(11) 0.0524(12) 0.0092(10) 0.0101(10) 0.0065(9)
N1 0.0408(14) 0.0441(14) 0.079(2) 0.0155(11) 0.0108(12) 0.0119(12)
N2 0.039(2) 0.046(2) 0.183(4) 0.0093(13) 0.007(2) 0.020(2)
N3 0.0346(13) 0.0399(13) 0.092(2) 0.0114(10) 0.0136(13) 0.0161(13)
C1 0.067(2) 0.091(3) 0.059(2) 0.016(2) 0.021(2) 0.011(2)
C2 0.042(2) 0.061(2) 0.058(2) 0.0183(15) 0.0118(14) 0.0077(15)
C3 0.054(2) 0.069(2) 0.052(2) 0.015(2) 0.0075(15) 0.002(2)
C4 0.048(2) 0.047(2) 0.059(2) 0.0229(14) 0.0024(14) -0.0053(14)
C5 0.056(2) 0.046(2) 0.078(2) 0.019(2) 0.001(2) 0.002(2)
C6 0.083(3) 0.054(2) 0.065(2) 0.018(2) -0.013(2) -0.009(2)
C7 0.122(5) 0.072(3) 0.117(4) 0.020(3) -0.039(4) -0.016(3)
C8 0.076(3) 0.054(2) 0.174(6) -0.001(2) -0.019(4) 0.008(3)
C9 0.075(3) 0.059(2) 0.069(3) 0.005(2) 0.004(2) -0.009(2)
C10 0.047(2) 0.046(2) 0.059(2) 0.0123(14) 0.0007(14) 0.0012(14)
C11 0.062(2) 0.058(2) 0.051(2) 0.015(2) 0.009(2) 0.0008(14)
C12 0.048(2) 0.051(2) 0.051(2) 0.0213(14) 0.0041(13) 0.0108(13)
C13 0.048(2) 0.058(2) 0.061(2) 0.0174(15) 0.0089(15) 0.0176(15)
C14 0.074(2) 0.079(2) 0.063(2) 0.022(2) 0.025(2) 0.019(2)
C15 0.109(4) 0.107(4) 0.088(3) 0.033(3) 0.052(3) 0.039(3)
C16 0.073(3) 0.090(3) 0.119(4) 0.014(2) 0.040(3) 0.043(3)
C17 0.0310(14) 0.044(2) 0.080(2) 0.0090(12) 0.0120(14) 0.0141(14)
C18 0.047(2) 0.039(2) 0.166(4) 0.012(2) 0.007(2) 0.022(2)
C19 0.037(2) 0.047(2) 0.100(3) 0.0155(13) 0.014(2) 0.022(2)
F1 0.070(6) 0.104(8) 0.123(11) 0.030(6) 0.044(5) 0.043(7)
F2 0.103(6) 0.134(8) 0.066(5) -0.016(6) -0.003(4) 0.038(4)
F3 0.169(10) 0.062(4) 0.087(5) 0.031(4) 0.050(5) 0.036(3)
F4 0.078(7) 0.080(7) 0.132(13) 0.009(5) -0.023(5) -0.025(6)
F5 0.185(13) 0.075(5) 0.086(8) 0.003(6) 0.037(7) -0.029(5)
F6 0.161(11) 0.039(5) 0.102(6) 0.020(5) 0.022(5) 0.003(5)
F4' 0.052(5) 0.092(7) 0.097(6) -0.023(5) 0.003(4) -0.015(4)
F5' 0.139(8) 0.094(10) 0.061(6) -0.043(8) 0.001(5) -0.021(4)
F6' 0.108(7) 0.049(5) 0.154(14) 0.025(4) -0.009(7) -0.020(5)
F1' 0.052(5) 0.128(11) 0.106(7) -0.012(4) 0.020(4) 0.025(6)
F2' 0.139(10) 0.158(11) 0.067(5) -0.006(7) 0.048(5) 0.022(5)
F3' 0.178(12) 0.192(12) 0.178(15) 0.122(10) 0.107(11) 0.140(11)

loop_
_atom_site_label
_atom_site_fract_x
_atom_site_fract_y
_atom_site_fract_z
_atom_site_U_iso_or_equiv
_atom_site_thermal_displace_type
_atom_site_calc_flag
_atom_site_refinement_flags
_atom_site_occupancy
_atom_site_disorder_group
_atom_site_type_symbol
Cu1 -0.00208(4) 0.72292(3) 0.51819(3) 0.0456(2) Uani d . 1 . Cu
S1 -0.36029(14) 0.33996(10) 0.31493(13) 0.0909(4) Uani d . 1 . S
S2 -0.30709(12) 0.48512(9) 0.72160(10) 0.0742(3) Uani d . 1 . S
O1 0.1001(2) 0.7821(2) 0.3987(2) 0.0551(5) Uani d . 1 . O
O2 -0.1161(2) 0.5636(2) 0.4097(2) 0.0555(5) Uani d . 1 . O
O3 0.1296(2) 0.8692(2) 0.6366(2) 0.0549(5) Uani d . 1 . O
O4 -0.0840(2) 0.6442(2) 0.6353(2) 0.0521(5) Uani d . 1 . O
N1 -0.2044(3) 0.8015(2) 0.4961(3) 0.0546(6) Uani d . 1 . N
N2 -0.4502(3) 0.7820(3) 0.4528(4) 0.0922(13) Uani d . 1 . N
N3 -0.3682(3) 0.9039(2) 0.4736(3) 0.0554(7) Uani d . 1 . N
C1 0.1506(4) 0.7999(4) 0.2144(3) 0.0737(10) Uani d D 1 . C
C2 0.0614(3) 0.7253(3) 0.2904(3) 0.0539(8) Uani d . 1 . C
C3 -0.0436(4) 0.6122(3) 0.2370(3) 0.0610(8) Uani d . 1 . C
H3A -0.0595(4) 0.5843(3) 0.1559(3) 0.073 Uiso calc R 1 . H
C4 -0.1295(4) 0.5351(3) 0.3001(3) 0.0533(8) Uani d . 1 . C
C5 -0.2424(4) 0.4173(3) 0.2378(3) 0.0625(9) Uani d . 1 . C
C6 -0.2761(5) 0.3528(3) 0.1175(3) 0.0735(11) Uani d . 1 . C
H6A -0.2254(5) 0.3792(3) 0.0604(3) 0.088 Uiso calc R 1 . H
C7 -0.3974(7) 0.2436(5) 0.0978(6) 0.117(2) Uani d . 1 . C
H7A -0.4357(7) 0.1880(5) 0.0245(6) 0.140 Uiso calc R 1 . H
C8 -0.4529(6) 0.2261(4) 0.1926(6) 0.112(2) Uani d . 1 . C
H8A -0.5343(6) 0.1582(4) 0.1919(6) 0.134 Uiso calc R 1 . H
C9 0.2161(4) 1.0210(3) 0.8148(3) 0.0751(11) Uani d D 1 . C
C10 0.1106(4) 0.8923(3) 0.7426(3) 0.0537(8) Uani d . 1 . C
C11 0.0133(4) 0.8227(3) 0.7965(3) 0.0596(8) Uani d . 1 . C
H11A 0.0094(4) 0.8567(3) 0.8739(3) 0.072 Uiso calc R 1 . H
C12 -0.0828(3) 0.7000(3) 0.7393(3) 0.0496(7) Uani d . 1 . C
C13 -0.1884(4) 0.6290(3) 0.8003(3) 0.0549(8) Uani d . 1 . C
C14 -0.2136(5) 0.6594(4) 0.9151(3) 0.0704(10) Uani d . 1 . C
H14A -0.1606(5) 0.7329(4) 0.9716(3) 0.084 Uiso calc R 1 . H
C15 -0.3299(6) 0.5634(5) 0.9322(5) 0.0954(14) Uani d . 1 . C
H15A -0.3632(6) 0.5668(5) 1.0031(5) 0.115 Uiso calc R 1 . H
C16 -0.3897(5) 0.4659(5) 0.8387(5) 0.0911(14) Uani d . 1 . C
H16A -0.4678(5) 0.3955(5) 0.8380(5) 0.109 Uiso calc R 1 . H
C17 -0.2238(3) 0.9126(3) 0.4980(3) 0.0520(8) Uani d . 1 . C
H17A -0.1459(3) 0.9874(3) 0.5145(3) 0.062 Uiso calc R 1 . H
C18 -0.3460(4) 0.7259(3) 0.4672(5) 0.0857(14) Uani d . 1 . C
H18A -0.3687(4) 0.6393(3) 0.4579(5) 0.103 Uiso calc R 1 . H
C19 -0.4409(3) 1.0013(3) 0.4632(4) 0.0603(9) Uani d . 1 . C
H19A -0.4864(3) 0.9885(3) 0.3821(4) 0.072 Uiso calc R 1 . H
H19B -0.3657(3) 1.0831(3) 0.4876(4) 0.072 Uiso calc R 1 . H
F1 0.2897(11) 0.7925(18) 0.2226(18) 0.094(4) Uani d PD 0.50 1 F
F2 0.0955(19) 0.7704(14) 0.1012(7) 0.110(4) Uani d PD 0.50 1 F
F3 0.1679(18) 0.9226(6) 0.2520(10) 0.102(4) Uani d PD 0.50 1 F
F4 0.3607(12) 1.0296(18) 0.824(2) 0.111(6) Uani d PD 0.50 1 F
F5 0.193(3) 1.055(2) 0.9227(9) 0.129(6) Uani d PD 0.50 1 F
F6 0.193(2) 1.1091(14) 0.7630(18) 0.105(5) Uani d PD 0.50 1 F
F4' 0.3567(9) 1.0331(18) 0.798(2) 0.096(4) Uani d PD 0.50 2 F
F5' 0.219(2) 1.0343(18) 0.9278(7) 0.120(6) Uani d PD 0.50 2 F
F6' 0.182(2) 1.1196(14) 0.7880(18) 0.113(6) Uani d PD 0.50 2 F
F1' 0.2959(10) 0.8229(19) 0.2491(19) 0.103(5) Uani d PD 0.50 2 F
F2' 0.122(2) 0.7308(14) 0.1061(7) 0.129(6) Uani d PD 0.50 2 F
F3' 0.125(2) 0.9074(10) 0.2129(12) 0.149(7) Uani d PD 0.50 2 F

loop_
_atom_type_symbol
_atom_type_description
_atom_type_scat_dispersion_real
_atom_type_scat_dispersion_imag
_atom_type_scat_source
C C 0.0033 0.0016 'International Tables Vol C Tables 4.2.6.8 and 6.1.1.4'
H H 0.0000 0.0000 'International Tables Vol C Tables 4.2.6.8 and 6.1.1.4'
N N 0.0061 0.0033 'International Tables Vol C Tables 4.2.6.8 and 6.1.1.4'
O O 0.0106 0.0060 'International Tables Vol C Tables 4.2.6.8 and 6.1.1.4'
F F 0.0171 0.0103 'International Tables Vol C Tables 4.2.6.8 and 6.1.1.4'
S S 0.1246 0.1234 'International Tables Vol C Tables 4.2.6.8 and 6.1.1.4'
Cu Cu 0.3201 1.2651 'International Tables Vol C Tables 4.2.6.8 and 6.1.1.4'

loop_
_geom_angle_atom_site_label_1
_geom_angle_atom_site_label_2
_geom_angle_atom_site_label_3
_geom_angle_site_symmetry_3
_geom_angle
_geom_angle_publ_flag
O4 Cu1 O2 . 84.24(9) yes
O4 Cu1 O1 . 170.40(9) yes
O2 Cu1 O1 . 92.39(9) yes
O4 Cu1 O3 . 92.29(9) yes
O2 Cu1 O3 . 171.81(9) yes
O1 Cu1 O3 . 89.84(9) yes
O4 Cu1 N1 . 89.88(10) yes
O2 Cu1 N1 . 91.17(10) yes
O1 Cu1 N1 . 99.19(10) yes
O3 Cu1 N1 . 96.24(10) yes
C8 S1 C5 . 91.4(3) ?
C16 S2 C13 . 91.0(2) ?
C2 O1 Cu1 . 123.0(2) ?
C4 O2 Cu1 . 127.5(2) ?
C10 O3 Cu1 . 121.9(2) ?
C12 O4 Cu1 . 125.9(2) ?
C17 N1 C18 . 102.3(3) ?
C17 N1 Cu1 . 136.1(2) ?
C18 N1 Cu1 . 121.4(2) ?
C18 N2 N3 . 102.4(3) ?
C17 N3 N2 . 109.2(3) ?
C17 N3 C19 . 129.6(3) ?
N2 N3 C19 . 121.1(3) ?
F3' C1 F1' . 107.4(10) ?
F3' C1 F2' . 108.6(9) ?
F1' C1 F2' . 105.1(10) ?
F1 C1 F2 . 105.6(10) ?
F1 C1 F3 . 103.8(9) ?
F2 C1 F3 . 105.8(8) ?
F3' C1 C2 . 115.0(8) ?
F1' C1 C2 . 110.6(11) ?
F1 C1 C2 . 112.0(11) ?
F2' C1 C2 . 109.7(8) ?
F2 C1 C2 . 117.7(8) ?
F3 C1 C2 . 111.0(7) ?
O1 C2 C3 . 129.4(3) ?
O1 C2 C1 . 111.9(3) ?
C3 C2 C1 . 118.8(3) ?
C2 C3 C4 . 122.9(3) ?
O2 C4 C3 . 123.6(3) ?
O2 C4 C5 . 116.2(3) ?
C3 C4 C5 . 120.2(3) ?
C6 C5 C4 . 130.4(4) ?
C6 C5 S1 . 111.3(3) ?
C4 C5 S1 . 118.3(3) ?
C7 C6 C5 . 109.7(4) ?
C8 C7 C6 . 114.4(5) ?
C7 C8 S1 . 113.1(4) ?
F5' C9 F4' . 106.7(10) ?
F4 C9 F5 . 106.0(11) ?
F4 C9 F6 . 106.9(10) ?
F5 C9 F6 . 106.2(10) ?
F5' C9 F6' . 107.1(10) ?
F4' C9 F6' . 105.3(10) ?
F4 C9 C10 . 114.2(9) ?
F5' C9 C10 . 111.8(8) ?
F4' C9 C10 . 110.6(9) ?
F5 C9 C10 . 114.4(10) ?
F6 C9 C10 . 108.7(9) ?
F6' C9 C10 . 114.7(9) ?
O3 C10 C11 . 129.9(3) ?
O3 C10 C9 . 111.7(3) ?
C11 C10 C9 . 118.3(3) ?
C10 C11 C12 . 122.6(3) ?
O4 C12 C11 . 123.8(3) ?
O4 C12 C13 . 115.4(3) ?
C11 C12 C13 . 120.8(3) ?
C14 C13 C12 . 130.8(3) ?
C14 C13 S2 . 111.8(3) ?
C12 C13 S2 . 117.4(2) ?
C15 C14 C13 . 110.0(4) ?
C16 C15 C14 . 114.8(4) ?
C15 C16 S2 . 112.4(3) ?
N3 C17 N1 . 110.8(3) ?
N2 C18 N1 . 115.3(3) ?
N3 C19 C19 2_476 110.7(3) yes

loop_
_geom_bond_atom_site_label_1
_geom_bond_atom_site_label_2
_geom_bond_site_symmetry_2
_geom_bond_distance
_geom_bond_publ_flag
Cu1 O4 . 1.936(2) yes
Cu1 O2 . 1.941(2) yes
Cu1 O1 . 1.943(2) yes
Cu1 O3 . 1.950(2) yes
Cu1 N1 . 2.290(3) yes
S1 C8 . 1.694(6) ?
S1 C5 . 1.704(4) ?
S2 C16 . 1.698(5) ?
S2 C13 . 1.717(3) ?
O1 C2 . 1.274(4) ?
O2 C4 . 1.257(4) ?
O3 C10 . 1.276(4) ?
O4 C12 . 1.263(4) ?
N1 C17 . 1.315(4) ?
N1 C18 . 1.334(4) ?
N2 C18 . 1.302(5) ?
N2 N3 . 1.352(4) ?
N3 C17 . 1.314(4) ?
N3 C19 . 1.454(4) yes
C1 F3' . 1.304(8) ?
C1 F1' . 1.307(8) ?
C1 F1 . 1.312(8) ?
C1 F2' . 1.316(8) ?
C1 F2 . 1.320(8) ?
C1 F3 . 1.330(7) ?
C1 C2 . 1.538(5) ?
C2 C3 . 1.369(5) ?
C3 C4 . 1.425(5) ?
C4 C5 . 1.456(4) ?
C5 C6 . 1.420(5) ?
C6 C7 . 1.401(7) ?
C7 C8 . 1.326(8) ?
C9 F4 . 1.313(9) ?
C9 F5' . 1.316(8) ?
C9 F4' . 1.323(8) ?
C9 F5 . 1.321(9) ?
C9 F6 . 1.324(8) ?
C9 F6' . 1.326(9) ?
C9 C10 . 1.539(4) ?
C10 C11 . 1.357(5) ?
C11 C12 . 1.421(5) ?
C12 C13 . 1.467(5) ?
C13 C14 . 1.400(5) ?
C14 C15 . 1.394(6) ?
C15 C16 . 1.337(7) ?
C19 C19 2_476 1.486(7) yes
